data_7020786
loop_
_publ_author_name
'Yoshida, Jun'
'Kondo, Shohei'
'Yuge, Hidetaka'

_publ_section_title
;
 A synthetic strategy for a new series of oxo-centered tricobalt complexes
 with mixed bridging ligands of acetate and pyrazolate anions.
;
_journal_issue 7
_journal_name_full 'Dalton transactions (Cambridge, England : 2003)'
_journal_page_first 2406
_journal_page_last 2413
_journal_paper_doi 10.1039/c2dt31988h
_journal_volume 42
_journal_year 2013
_chemical_formula_moiety 'C24 H30 Co3 N12 O7, F6 P, 2(C H4 O)'
_chemical_formula_sum 'C26 H38 Co3 F6 N12 O9 P'
_chemical_formula_weight 984.44
_chemical_name_systematic
;
?
;
_space_group_crystal_system monoclinic
_space_group_IT_number 15
_space_group_name_Hall '-C 2yc'
_space_group_name_H-M_alt 'C 1 2/c 1'
_symmetry_space_group_name_Hall '-C 2yc'
_symmetry_space_group_name_H-M 'C 1 2/c 1'
_atom_sites_solution_hydrogens geom
_atom_sites_solution_primary direct
_atom_sites_solution_secondary difmap
_audit_creation_method 'WinGX routine CIF_UPDATE'
_cell_angle_alpha 90
_cell_angle_beta 112.4080(10)
_cell_angle_gamma 90
_cell_formula_units_Z 4
_cell_length_a 21.584(3)
_cell_length_b 11.7176(14)
_cell_length_c 15.8966(19)
_cell_measurement_reflns_used 3229
_cell_measurement_temperature 120(2)
_cell_measurement_theta_max 25.4185
_cell_measurement_theta_min 2.2147
_cell_volume 3716.9(8)
_computing_cell_refinement 'SAINT V7.68A (Bruker AXS, 2009)'
_computing_data_collection 'Bruker APEX2'
_computing_data_reduction 'SAINT V7.68A (Bruker AXS, 2009)'
_computing_molecular_graphics 'PLATON (Spek, 2003)'
_computing_publication_material 'SHELXL97 (Sheldrick, 2008)'
_computing_structure_refinement 'SHELXL-97 (Sheldrick, 1997)'
_computing_structure_solution 'SHELXS-97 (Sheldrick, 1990)'
_diffrn_ambient_temperature 120(2)
_diffrn_detector_area_resol_mean 8.3333
_diffrn_measured_fraction_theta_full 0.992
_diffrn_measured_fraction_theta_max 0.992
_diffrn_measurement_device_type 'CCD area detector'
_diffrn_measurement_method 'phi and omega scans'
_diffrn_radiation_monochromator graphite
_diffrn_radiation_type MoK\a
_diffrn_radiation_wavelength 0.71073
_diffrn_reflns_av_R_equivalents 0.073
_diffrn_reflns_av_unetI/netI 0.0648
_diffrn_reflns_limit_h_max 27
_diffrn_reflns_limit_h_min -27
_diffrn_reflns_limit_k_max 14
_diffrn_reflns_limit_k_min -15
_diffrn_reflns_limit_l_max 20
_diffrn_reflns_limit_l_min -20
_diffrn_reflns_number 20138
_diffrn_reflns_theta_full 27.48
_diffrn_reflns_theta_max 27.48
_diffrn_reflns_theta_min 2.02
_exptl_absorpt_coefficient_mu 1.464
_exptl_absorpt_correction_T_max 0.9
_exptl_absorpt_correction_T_min 0.74
_exptl_absorpt_correction_type multi-scan
_exptl_absorpt_process_details 'SADABS V2008/1 (Bruker AXS)'
_exptl_crystal_colour dark-red
_exptl_crystal_density_diffrn 1.759
_exptl_crystal_density_method 'not measured'
_exptl_crystal_description prism
_exptl_crystal_F_000 2000
_exptl_crystal_size_max 0.36
_exptl_crystal_size_mid 0.16
_exptl_crystal_size_min 0.07
_refine_diff_density_max 0.792
_refine_diff_density_min -0.835
_refine_diff_density_rms 0.091
_refine_ls_extinction_method none
_refine_ls_goodness_of_fit_ref 1.038
_refine_ls_hydrogen_treatment noref
_refine_ls_matrix_type full
_refine_ls_number_parameters 325
_refine_ls_number_reflns 4225
_refine_ls_number_restraints 0
_refine_ls_restrained_S_all 1.038
_refine_ls_R_factor_all 0.0937
_refine_ls_R_factor_gt 0.0525
_refine_ls_shift/su_max 0.001
_refine_ls_shift/su_mean 0
_refine_ls_structure_factor_coef Fsqd
_refine_ls_weighting_details 'calc w=1/[\s^2^(Fo^2^)+(0.0352P)^2^+15.2979P] where P=(Fo^2^+2Fc^2^)/3'
_refine_ls_weighting_scheme calc
_refine_ls_wR_factor_ref 0.1145
_reflns_number_gt 2881
_reflns_number_total 4225
_reflns_threshold_expression >2sigma(I)
_cod_data_source_file c2dt31988h.txt
_cod_data_source_block tris-1
_cod_original_cell_volume 3716.8(8)
_cod_database_code 7020786

loop_
_symmetry_equiv_pos_as_xyz
'x, y, z'
'-x, y, -z+1/2'
'x+1/2, y+1/2, z'
'-x+1/2, y+1/2, -z+1/2'
'-x, -y, -z'
'x, -y, z-1/2'
'-x+1/2, -y+1/2, -z'
'x+1/2, -y+1/2, z-1/2'

loop_
_atom_site_label
_atom_site_fract_x
_atom_site_fract_y
_atom_site_fract_z
_atom_site_U_iso_or_equiv
_atom_site_adp_type
_atom_site_calc_flag
_atom_site_refinement_flags
_atom_site_occupancy
_atom_site_disorder_assembly
_atom_site_disorder_group
_atom_site_type_symbol
Co1 0 0.11131(6) 0.25 0.0287(2) Uani d S 1 . . Co
Co2 0.07188(3) 0.34286(5) 0.24814(4) 0.02750(16) Uani d . 1 . . Co
O1 0 0.2656(4) 0.25 0.084(2) Uani d S 1 . . O
N1 0.09351(16) 0.1232(3) 0.3244(2) 0.0293(8) Uani d . 1 . . N
N2 0.12375(16) 0.2260(3) 0.3251(2) 0.0281(8) Uani d . 1 . . N
C1 0.1871(2) 0.2192(4) 0.3852(3) 0.0348(10) Uani d . 1 . . C
H1 0.2193 0.2788 0.3986 0.042 Uiso calc R 1 . . H
C2 0.1984(2) 0.1121(4) 0.4246(3) 0.0371(10) Uani d . 1 . . C
H2 0.2387 0.0843 0.4697 0.044 Uiso calc R 1 . . H
C3 0.1383(2) 0.0539(4) 0.3845(3) 0.0322(10) Uani d . 1 . . C
H3 0.1302 -0.0225 0.3974 0.039 Uiso calc R 1 . . H
O2 0.01967(13) 0.0984(2) 0.1434(2) 0.0313(7) Uani d . 1 . . O
O3 0.07544(13) 0.2618(2) 0.14481(18) 0.0301(7) Uani d . 1 . . O
C4 0.0514(2) 0.1657(4) 0.1129(3) 0.0320(9) Uani d . 1 . . C
C5 0.0623(2) 0.1270(4) 0.0295(3) 0.0452(12) Uani d . 1 . . C
H5 0.0934 0.0623 0.0451 0.068 Uiso calc R 1 . . H
H5A 0.0812 0.1898 0.0062 0.068 Uiso calc R 1 . . H
H5B 0.0194 0.1035 -0.0173 0.068 Uiso calc R 1 . . H
N3 0.0547(4) 0.4313(8) 0.3302(6) 0.0231(19) Uani d P 0.5 . 2 N
N4 0.0102(7) 0.4451(12) 0.1790(9) 0.022(3) Uani d P 0.5 . 2 N
C6 0.0118(5) 0.5114(8) 0.1122(7) 0.031(2) Uani d P 0.5 A 2 C
H6 0.0514 0.5321 0.1031 0.037 Uiso calc PR 0.5 A 2 H
C7 -0.0523(10) 0.546(2) 0.0574(14) 0.033(4) Uani d P 0.5 A 2 C
H7 -0.0657 0.5958 0.0063 0.04 Uiso calc PR 0.5 A 2 H
C8 -0.0935(5) 0.4892(8) 0.0970(7) 0.0304(19) Uani d P 0.5 . 2 C
H8 -0.1411 0.4923 0.0746 0.036 Uiso calc PR 0.5 . 2 H
O4 -0.0875(4) 0.4300(7) 0.1391(6) 0.0281(17) Uani d P 0.5 . 1 O
O5 0.0184(6) 0.4570(10) 0.1500(7) 0.025(2) Uani d P 0.5 . 1 O
C9 -0.0443(5) 0.4755(8) 0.1144(7) 0.035(2) Uani d P 0.5 . 1 C
C10 -0.0709(11) 0.554(3) 0.0370(17) 0.049(6) Uani d P 0.5 . 1 C
H10 -0.1111 0.5206 -0.0093 0.073 Uiso calc PR 0.5 . 1 H
H10A -0.037 0.5664 0.011 0.073 Uiso calc PR 0.5 . 1 H
H10B -0.0823 0.6268 0.0576 0.073 Uiso calc PR 0.5 . 1 H
N6 0.15132(16) 0.4252(3) 0.2479(2) 0.0278(8) Uani d . 1 . . N
N7 0.18743(17) 0.3873(3) 0.2008(2) 0.0364(9) Uani d . 1 . . N
H7A 0.1775 0.326 0.1662 0.044 Uiso calc R 1 . . H
C13 0.2406(2) 0.4548(4) 0.2133(3) 0.0442(12) Uani d . 1 . . C
H13 0.2733 0.4446 0.1874 0.053 Uiso calc R 1 . . H
C14 0.2387(3) 0.5387(5) 0.2689(4) 0.0646(17) Uani d . 1 . . C
H14 0.2692 0.6005 0.2898 0.078 Uiso calc R 1 . . H
C15 0.1830(2) 0.5175(4) 0.2900(4) 0.0559(15) Uani d . 1 . . C
H15 0.1696 0.5633 0.3294 0.067 Uiso calc R 1 . . H
O6 -0.3828(4) 0.3464(7) 0.0942(7) 0.183(3) Uani d . 1 . . O
H6A -0.3546 0.3848 0.0815 0.274 Uiso calc R 1 . . H
C16 -0.3874(6) 0.2426(6) 0.0587(7) 0.144(5) Uani d . 1 . . C
H16 -0.3591 0.2379 0.0232 0.216 Uiso calc R 1 . . H
H16A -0.4341 0.2272 0.0191 0.216 Uiso calc R 1 . . H
H16B -0.3725 0.186 0.1078 0.216 Uiso calc R 1 . . H
P1 0.25 0.75 0.5 0.0302(4) Uani d S 1 . . P
F1 0.2881(5) 0.7369(7) 0.4324(5) 0.059(2) Uani d P 0.75(3) B 3 F
F2 0.2372(3) 0.6181(6) 0.4957(6) 0.054(2) Uani d P 0.75(3) B 3 F
F3 0.31627(13) 0.7321(2) 0.58803(19) 0.0585(8) Uani d . 1 B . F
F4 0.263(3) 0.627(3) 0.4676(19) 0.123(18) Uani d P 0.25(3) B 4 F
F5 0.3000(9) 0.806(5) 0.460(2) 0.109(18) Uani d P 0.25(3) B 4 F
N5 0 -0.0557(4) 0.25 0.0323(12) Uani d S 1 . . N
C12 0.0220(3) -0.2355(4) 0.2290(4) 0.0634(18) Uani d . 1 . . C
H21 0.0406 -0.3005 0.2117 0.076 Uiso calc R 1 . 1 H
C11 0.0346(2) -0.1240(3) 0.2166(3) 0.0425(11) Uani d P 0.5 . 1 C
H20 0.0637 -0.0986 0.1882 0.051 Uiso calc PR 0.5 . 1 H
N11 0.0346(2) -0.1240(3) 0.2166(3) 0.0425(11) Uani d P 0.5 . 2 N
H20B 0.0637(2) -0.0986(3) 0.1882(3) 0.051 Uiso d P 0.5 C 2 H

loop_
_atom_site_aniso_label
_atom_site_aniso_U_11
_atom_site_aniso_U_22
_atom_site_aniso_U_33
_atom_site_aniso_U_12
_atom_site_aniso_U_13
_atom_site_aniso_U_23
Co1 0.0201(4) 0.0181(4) 0.0475(5) 0 0.0126(4) 0
Co2 0.0232(3) 0.0203(3) 0.0434(3) -0.0034(2) 0.0177(2) -0.0065(3)
O1 0.040(3) 0.016(2) 0.223(7) 0 0.079(4) 0
N1 0.0254(18) 0.0243(18) 0.042(2) -0.0024(14) 0.0170(16) -0.0085(16)
N2 0.0320(19) 0.0256(19) 0.0298(19) -0.0073(14) 0.0153(16) -0.0076(15)
C1 0.026(2) 0.045(3) 0.029(2) -0.0122(19) 0.0048(18) -0.010(2)
C2 0.027(2) 0.044(3) 0.034(3) -0.001(2) 0.0037(19) -0.008(2)
C3 0.030(2) 0.028(2) 0.041(3) 0.0033(18) 0.016(2) -0.0053(19)
O2 0.0262(15) 0.0222(15) 0.0450(18) -0.0030(12) 0.0129(13) -0.0024(13)
O3 0.0295(15) 0.0266(15) 0.0308(16) -0.0059(12) 0.0078(13) -0.0021(12)
C4 0.024(2) 0.028(2) 0.037(2) 0.0014(18) 0.0035(18) -0.002(2)
C5 0.048(3) 0.048(3) 0.040(3) -0.015(2) 0.017(2) -0.012(2)
N3 0.021(4) 0.021(4) 0.029(5) -0.002(4) 0.011(4) 0.003(4)
N4 0.024(5) 0.016(4) 0.031(7) -0.004(3) 0.016(4) -0.001(5)
C6 0.039(6) 0.023(5) 0.039(6) -0.005(4) 0.023(5) 0.001(4)
C7 0.034(12) 0.042(9) 0.027(8) 0.001(8) 0.016(9) 0.006(8)
C8 0.019(5) 0.030(5) 0.038(6) 0.004(4) 0.005(4) 0.001(4)
O4 0.029(4) 0.028(4) 0.030(5) 0.009(4) 0.014(4) 0.012(4)
O5 0.022(4) 0.026(5) 0.031(7) 0.002(3) 0.014(4) 0.005(4)
C9 0.042(7) 0.028(5) 0.040(6) -0.002(4) 0.021(5) 0.000(5)
C10 0.022(10) 0.056(9) 0.065(14) 0.003(8) 0.011(8) 0.032(10)
N6 0.0225(17) 0.0307(19) 0.033(2) -0.0045(14) 0.0131(15) -0.0068(15)
N7 0.035(2) 0.038(2) 0.043(2) -0.0043(17) 0.0211(18) -0.0069(18)
C13 0.034(3) 0.052(3) 0.054(3) -0.010(2) 0.025(2) -0.001(3)
C14 0.048(3) 0.054(4) 0.100(5) -0.032(3) 0.038(3) -0.028(3)
C15 0.049(3) 0.052(3) 0.083(4) -0.029(3) 0.043(3) -0.042(3)
O6 0.146(7) 0.157(7) 0.275(10) 0.000(5) 0.115(7) 0.039(7)
C16 0.277(13) 0.041(4) 0.234(11) -0.012(6) 0.232(11) -0.010(5)
P1 0.0279(8) 0.0264(8) 0.0355(9) -0.0016(6) 0.0113(7) 0.0033(7)
F1 0.053(4) 0.075(5) 0.061(4) -0.004(3) 0.036(3) -0.005(3)
F2 0.070(4) 0.022(3) 0.060(4) -0.007(2) 0.014(3) 0.001(2)
F3 0.0425(16) 0.0495(18) 0.0571(19) 0.0022(13) -0.0107(14) 0.0044(14)
F4 0.17(3) 0.10(2) 0.042(13) 0.10(2) -0.026(15) -0.023(13)
F5 0.050(9) 0.20(4) 0.066(15) -0.059(15) 0.008(9) 0.05(2)
N5 0.030(3) 0.018(2) 0.042(3) 0 0.006(2) 0
C12 0.091(5) 0.023(2) 0.057(4) 0.015(3) 0.007(3) -0.006(2)
C11 0.046(3) 0.024(2) 0.052(3) 0.0050(18) 0.012(2) -0.0055(19)
N11 0.046(3) 0.024(2) 0.052(3) 0.0050(18) 0.012(2) -0.0055(19)

loop_
_atom_type_symbol
_atom_type_description
_atom_type_scat_dispersion_real
_atom_type_scat_dispersion_imag
_atom_type_scat_source
C C 0.0033 0.0016 'International Tables Vol C Tables 4.2.6.8 and 6.1.1.4'
H H 0 0 'International Tables Vol C Tables 4.2.6.8 and 6.1.1.4'
N N 0.0061 0.0033 'International Tables Vol C Tables 4.2.6.8 and 6.1.1.4'
O O 0.0106 0.006 'International Tables Vol C Tables 4.2.6.8 and 6.1.1.4'
F F 0.0171 0.0103 'International Tables Vol C Tables 4.2.6.8 and 6.1.1.4'
P P 0.1023 0.0942 'International Tables Vol C Tables 4.2.6.8 and 6.1.1.4'
Co Co 0.3494 0.9721 'International Tables Vol C Tables 4.2.6.8 and 6.1.1.4'

loop_
_geom_angle_atom_site_label_1
_geom_angle_atom_site_label_2
_geom_angle_atom_site_label_3
_geom_angle
_geom_angle_site_symmetry_1
_geom_angle_site_symmetry_3
O1 Co1 O2 94.58(8) . 2
O1 Co1 O2 94.58(8) . .
O2 Co1 O2 170.85(17) 2 .
O1 Co1 N1 85.82(10) . .
O2 Co1 N1 89.79(13) 2 .
O2 Co1 N1 90.88(13) . .
O1 Co1 N1 85.82(10) . 2
O2 Co1 N1 90.88(13) 2 2
O2 Co1 N1 89.79(13) . 2
N1 Co1 N1 171.6(2) . 2
O1 Co1 N5 180.0000(10) . .
O2 Co1 N5 85.42(8) 2 .
O2 Co1 N5 85.42(8) . .
N1 Co1 N5 94.18(10) . .
N1 Co1 N5 94.18(10) 2 .
O1 Co2 N3 82.1(3) . .
O1 Co2 N4 84.5(4) . .
N3 Co2 N4 75.8(4) . .
O1 Co2 N2 85.82(14) . .
N3 Co2 N2 100.5(3) . .
N4 Co2 N2 170.0(3) . .
O1 Co2 O3 94.64(11) . .
N3 Co2 O3 169.4(3) . .
N4 Co2 O3 93.9(4) . .
N2 Co2 O3 89.31(13) . .
O1 Co2 N6 178.94(14) . .
N3 Co2 N6 97.9(3) . .
N4 Co2 N6 96.5(4) . .
N2 Co2 N6 93.14(14) . .
O3 Co2 N6 85.52(12) . .
O1 Co2 O4 95.4(2) . 2
N3 Co2 O4 20.4(2) . 2
N4 Co2 O4 92.3(4) . 2
N2 Co2 O4 86.2(3) . 2
O3 Co2 O4 168.7(2) . 2
N6 Co2 O4 84.3(2) . 2
O1 Co2 O5 95.8(3) . .
N3 Co2 O5 88.0(4) . .
N4 Co2 O5 15.6(4) . .
N2 Co2 O5 171.5(3) . .
O3 Co2 O5 82.3(3) . .
N6 Co2 O5 85.2(3) . .
O4 Co2 O5 101.9(4) 2 .
Co2 O1 Co2 119.9(2) 2 .
Co2 O1 Co1 120.07(12) 2 .
Co2 O1 Co1 120.07(12) . .
C3 N1 N2 108.3(3) . .
C3 N1 Co1 134.3(3) . .
N2 N1 Co1 117.1(3) . .
C1 N2 N1 108.0(3) . .
C1 N2 Co2 134.1(3) . .
N1 N2 Co2 118.0(3) . .
N2 C1 C2 109.4(4) . .
N2 C1 H1 125.3 . .
C2 C1 H1 125.3 . .
C1 C2 C3 105.4(4) . .
C1 C2 H2 127.3 . .
C3 C2 H2 127.3 . .
N1 C3 C2 108.9(4) . .
N1 C3 H3 125.6 . .
C2 C3 H3 125.6 . .
C4 O2 Co1 129.3(3) . .
C4 O3 Co2 129.7(3) . .
O2 C4 O3 127.2(4) . .
O2 C4 C5 116.3(4) . .
O3 C4 C5 116.4(4) . .
C4 C5 H5 109.5 . .
C4 C5 H5A 109.5 . .
H5 C5 H5A 109.5 . .
C4 C5 H5B 109.5 . .
H5 C5 H5B 109.5 . .
H5A C5 H5B 109.5 . .
C8 N3 N4 108.4(10) 2 2
C8 N3 Co2 133.3(9) 2 .
N4 N3 Co2 118.3(8) 2 .
C6 N4 N3 108.8(13) . 2
C6 N4 Co2 129.3(9) . .
N3 N4 Co2 118.3(9) 2 .
N4 C6 C7 110.5(15) . .
N4 C6 H6 124.7 . .
C7 C6 H6 124.7 . .
C6 C7 C8 103.0(18) . .
C6 C7 H7 128.5 . .
C8 C7 H7 128.5 . .
N3 C8 C7 109.2(12) 2 .
N3 C8 H8 125.4 2 .
C7 C8 H8 125.4 . .
C9 O4 Co2 127.7(8) . 2
C9 O5 Co2 130.3(8) . .
O4 C9 O5 125.3(11) . .
O4 C9 C10 115.4(14) . .
O5 C9 C10 119.3(13) . .
C15 N6 N7 104.8(3) . .
C15 N6 Co2 133.2(3) . .
N7 N6 Co2 121.9(3) . .
C13 N7 N6 111.5(4) . .
C13 N7 H7A 124.3 . .
N6 N7 H7A 124.3 . .
C14 C13 N7 106.9(4) . .
C14 C13 H13 126.5 . .
N7 C13 H13 126.5 . .
C13 C14 C15 106.1(4) . .
C13 C14 H14 127 . .
C15 C14 H14 127 . .
N6 C15 C14 110.7(4) . .
N6 C15 H15 124.6 . .
C14 C15 H15 124.6 . .
C16 O6 H6A 109.5 . .
O6 C16 H16 109.5 . .
O6 C16 H16A 109.5 . .
H16 C16 H16A 109.5 . .
O6 C16 H16B 109.5 . .
H16 C16 H16B 109.5 . .
H16A C16 H16B 109.5 . .
F2 P1 F2 179.997(2) 7_566 .
F2 P1 F5 58(2) 7_566 .
F2 P1 F5 122(2) . .
F2 P1 F5 122(2) 7_566 7_566
F2 P1 F5 58(2) . 7_566
F5 P1 F5 179.999(6) . 7_566
F2 P1 F3 90.4(3) 7_566 .
F2 P1 F3 89.6(3) . .
F5 P1 F3 83.5(7) . .
F5 P1 F3 96.5(7) 7_566 .
F2 P1 F3 89.6(3) 7_566 7_566
F2 P1 F3 90.4(3) . 7_566
F5 P1 F3 96.5(7) . 7_566
F5 P1 F3 83.5(7) 7_566 7_566
F3 P1 F3 179.9960(10) . 7_566
F2 P1 F4 31(2) 7_566 7_566
F2 P1 F4 149(2) . 7_566
F5 P1 F4 89.6(14) . 7_566
F5 P1 F4 90.4(14) 7_566 7_566
F3 P1 F4 92.7(9) . 7_566
F3 P1 F4 87.3(9) 7_566 7_566
F2 P1 F4 149(2) 7_566 .
F2 P1 F4 31(2) . .
F5 P1 F4 90.4(14) . .
F5 P1 F4 89.6(14) 7_566 .
F3 P1 F4 87.3(9) . .
F3 P1 F4 92.7(9) 7_566 .
F4 P1 F4 179.999(9) 7_566 .
F2 P1 F1 90.2(3) 7_566 7_566
F2 P1 F1 89.8(3) . 7_566
F5 P1 F1 147(2) . 7_566
F5 P1 F1 33(2) 7_566 7_566
F3 P1 F1 86.6(3) . 7_566
F3 P1 F1 93.4(3) 7_566 7_566
F4 P1 F1 59(2) 7_566 7_566
F4 P1 F1 121(2) . 7_566
F2 P1 F1 89.8(3) 7_566 .
F2 P1 F1 90.2(3) . .
F5 P1 F1 33(2) . .
F5 P1 F1 147(2) 7_566 .
F3 P1 F1 93.4(3) . .
F3 P1 F1 86.6(3) 7_566 .
F4 P1 F1 121(2) 7_566 .
F4 P1 F1 59(2) . .
F1 P1 F1 179.999(2) 7_566 .
C11 N5 N11 106.4(5) . 2
C11 N5 C11 106.4(5) . 2
N11 N5 C11 0.0(4) 2 2
C11 N5 Co1 126.8(2) . .
N11 N5 Co1 126.8(2) 2 .
C11 N5 Co1 126.8(2) 2 .
C12 C12 C11 106.7(3) 2 .
C12 C12 H21 126.6 2 .
C11 C12 H21 126.6 . .
N5 C11 C12 110.1(4) . .
N5 C11 H20 125 . .
C12 C11 H20 125 . .
N5 C11 H20B 125.0(2) . .
C12 C11 H20B 125.0(3) . .
H20 C11 H20B 0 . .

loop_
_geom_bond_atom_site_label_1
_geom_bond_atom_site_label_2
_geom_bond_site_symmetry_2
_geom_bond_distance
Co1 O1 . 1.808(4)
Co1 O2 2 1.903(3)
Co1 O2 . 1.903(3)
Co1 N1 . 1.916(3)
Co1 N1 2 1.916(3)
Co1 N5 . 1.957(5)
Co2 O1 . 1.806(2)
Co2 N3 . 1.812(10)
Co2 N4 . 1.816(16)
Co2 N2 . 1.892(3)
Co2 O3 . 1.924(3)
Co2 N6 . 1.969(3)
Co2 O4 2 1.977(9)
Co2 O5 . 2.045(12)
O1 Co2 2 1.806(2)
N1 C3 . 1.342(5)
N1 N2 . 1.367(4)
N2 C1 . 1.339(5)
C1 C2 . 1.382(6)
C1 H1 . 0.95
C2 C3 . 1.386(6)
C2 H2 . 0.95
C3 H3 . 0.95
O2 C4 . 1.257(5)
O3 C4 . 1.263(5)
C4 C5 . 1.502(6)
C5 H5 . 0.98
C5 H5A . 0.98
C5 H5B . 0.98
N3 C8 2 1.327(13)
N3 N4 2 1.361(16)
N4 C6 . 1.327(14)
N4 N3 2 1.362(16)
C6 C7 . 1.39(2)
C6 H6 . 0.95
C7 C8 . 1.44(3)
C7 H7 . 0.95
C8 N3 2 1.327(13)
C8 H8 . 0.95
O4 C9 . 1.260(13)
O4 Co2 2 1.977(9)
O5 C9 . 1.272(16)
C9 C10 . 1.46(3)
C10 H10 . 0.98
C10 H10A . 0.98
C10 H10B . 0.98
N6 C15 . 1.318(5)
N6 N7 . 1.345(4)
N7 C13 . 1.345(5)
N7 H7A . 0.88
C13 C14 . 1.334(7)
C13 H13 . 0.95
C14 C15 . 1.387(7)
C14 H14 . 0.95
C15 H15 . 0.95
O6 C16 . 1.328(9)
O6 H6A . 0.84
C16 H16 . 0.98
C16 H16A . 0.98
C16 H16B . 0.98
P1 F2 7_566 1.567(6)
P1 F2 . 1.567(6)
P1 F5 . 1.587(16)
P1 F5 7_566 1.588(16)
P1 F3 . 1.588(3)
P1 F3 7_566 1.588(2)
P1 F4 7_566 1.589(19)
P1 F4 . 1.589(19)
P1 F1 7_566 1.589(6)
P1 F1 . 1.589(6)
N5 C11 . 1.335(5)
N5 N11 2 1.335(5)
N5 C11 2 1.335(5)
C12 C12 2 1.354(12)
C12 C11 . 1.364(6)
C12 H21 . 0.95
C11 H20 . 0.95
C11 H20B . 0.95

loop_
_geom_torsion_atom_site_label_1
_geom_torsion_atom_site_label_2
_geom_torsion_atom_site_label_3
_geom_torsion_atom_site_label_4
_geom_torsion
_geom_torsion_site_symmetry_1
_geom_torsion_site_symmetry_4
N3 Co2 O1 Co2 41.6(3) . 2
N4 Co2 O1 Co2 -34.8(4) . 2
N2 Co2 O1 Co2 142.78(10) . 2
O3 Co2 O1 Co2 -128.25(9) . 2
N6 Co2 O1 Co2 133(8) . 2
O4 Co2 O1 Co2 57.0(2) 2 2
O5 Co2 O1 Co2 -45.6(3) . 2
N3 Co2 O1 Co1 -138.4(3) . .
N4 Co2 O1 Co1 145.2(4) . .
N2 Co2 O1 Co1 -37.22(10) . .
O3 Co2 O1 Co1 51.75(9) . .
N6 Co2 O1 Co1 -47(8) . .
O4 Co2 O1 Co1 -123.0(2) 2 .
O5 Co2 O1 Co1 134.4(3) . .
O2 Co1 O1 Co2 -54.65(8) 2 2
O2 Co1 O1 Co2 125.35(8) . 2
N1 Co1 O1 Co2 -144.10(10) . 2
N1 Co1 O1 Co2 35.90(10) 2 2
N5 Co1 O1 Co2 0E1(10) . 2
O2 Co1 O1 Co2 125.35(8) 2 .
O2 Co1 O1 Co2 -54.65(8) . .
N1 Co1 O1 Co2 35.90(10) . .
N1 Co1 O1 Co2 -144.10(10) 2 .
N5 Co1 O1 Co2 -18E1(10) . .
O1 Co1 N1 C3 156.8(4) . .
O2 Co1 N1 C3 62.2(4) 2 .
O2 Co1 N1 C3 -108.7(4) . .
N1 Co1 N1 C3 156.8(4) 2 .
N5 Co1 N1 C3 -23.2(4) . .
O1 Co1 N1 N2 -17.4(2) . .
O2 Co1 N1 N2 -112.0(3) 2 .
O2 Co1 N1 N2 77.2(3) . .
N1 Co1 N1 N2 -17.4(3) 2 .
N5 Co1 N1 N2 162.6(2) . .
C3 N1 N2 C1 0.3(4) . .
Co1 N1 N2 C1 175.9(3) . .
C3 N1 N2 Co2 -178.8(3) . .
Co1 N1 N2 Co2 -3.2(4) . .
O1 Co2 N2 C1 -157.0(4) . .
N3 Co2 N2 C1 -75.8(5) . .
N4 Co2 N2 C1 -143(2) . .
O3 Co2 N2 C1 108.3(4) . .
N6 Co2 N2 C1 22.9(4) . .
O4 Co2 N2 C1 -61.2(4) 2 .
O5 Co2 N2 C1 101(2) . .
O1 Co2 N2 N1 21.9(3) . .
N3 Co2 N2 N1 103.0(4) . .
N4 Co2 N2 N1 36(2) . .
O3 Co2 N2 N1 -72.8(3) . .
N6 Co2 N2 N1 -158.3(3) . .
O4 Co2 N2 N1 117.6(3) 2 .
O5 Co2 N2 N1 -80(2) . .
N1 N2 C1 C2 -0.5(5) . .
Co2 N2 C1 C2 178.5(3) . .
N2 C1 C2 C3 0.5(5) . .
N2 N1 C3 C2 0.0(5) . .
Co1 N1 C3 C2 -174.5(3) . .
C1 C2 C3 N1 -0.3(5) . .
O1 Co1 O2 C4 28.5(3) . .
O2 Co1 O2 C4 -151.5(3) 2 .
N1 Co1 O2 C4 -57.4(3) . .
N1 Co1 O2 C4 114.3(3) 2 .
N5 Co1 O2 C4 -151.5(3) . .
O1 Co2 O3 C4 -20.9(3) . .
N3 Co2 O3 C4 -92.4(16) . .
N4 Co2 O3 C4 -105.7(5) . .
N2 Co2 O3 C4 64.8(3) . .
N6 Co2 O3 C4 158.1(3) . .
O4 Co2 O3 C4 131.5(12) 2 .
O5 Co2 O3 C4 -116.2(4) . .
Co1 O2 C4 O3 -3.4(6) . .
Co1 O2 C4 C5 176.1(3) . .
Co2 O3 C4 O2 -1.4(6) . .
Co2 O3 C4 C5 179.1(3) . .
O1 Co2 N3 C8 145.9(10) . 2
N4 Co2 N3 C8 -127.8(10) . 2
N2 Co2 N3 C8 61.7(10) . 2
O3 Co2 N3 C8 -141.5(12) . 2
N6 Co2 N3 C8 -33.0(10) . 2
O4 Co2 N3 C8 15.4(9) 2 2
O5 Co2 N3 C8 -117.9(10) . 2
O1 Co2 N3 N4 -33.3(8) . 2
N4 Co2 N3 N4 53.0(7) . 2
N2 Co2 N3 N4 -117.5(8) . 2
O3 Co2 N3 N4 39(2) . 2
N6 Co2 N3 N4 147.8(8) . 2
O4 Co2 N3 N4 -163.8(18) 2 2
O5 Co2 N3 N4 62.9(10) . 2
O1 Co2 N4 C6 -147.8(14) . .
N3 Co2 N4 C6 129.0(14) . .
N2 Co2 N4 C6 -161.9(14) . .
O3 Co2 N4 C6 -53.6(13) . .
N6 Co2 N4 C6 32.4(14) . .
O4 Co2 N4 C6 116.9(13) 2 .
O5 Co2 N4 C6 -11.4(16) . .
O1 Co2 N4 N3 8.3(9) . 2
N3 Co2 N4 N3 -74.9(9) . 2
N2 Co2 N4 N3 -6(3) . 2
O3 Co2 N4 N3 102.6(9) . 2
N6 Co2 N4 N3 -171.4(9) . 2
O4 Co2 N4 N3 -86.9(10) 2 2
O5 Co2 N4 N3 145(3) . 2
N3 N4 C6 C7 1.5(17) 2 .
Co2 N4 C6 C7 159.4(13) . .
N4 C6 C7 C8 -2.3(18) . .
C6 C7 C8 N3 2.3(17) . 2
O1 Co2 O5 C9 9.4(11) . .
N3 Co2 O5 C9 -72.4(11) . .
N4 Co2 O5 C9 -34(2) . .
N2 Co2 O5 C9 110.3(19) . .
O3 Co2 O5 C9 103.3(11) . .
N6 Co2 O5 C9 -170.6(11) . .
O4 Co2 O5 C9 -87.4(11) 2 .
Co2 O4 C9 O5 13.1(15) 2 .
Co2 O4 C9 C10 -168.1(14) 2 .
Co2 O5 C9 O4 5.8(17) . .
Co2 O5 C9 C10 -172.9(15) . .
O1 Co2 N6 C15 -93(8) . .
N3 Co2 N6 C15 -2.0(6) . .
N4 Co2 N6 C15 74.5(6) . .
N2 Co2 N6 C15 -103.0(5) . .
O3 Co2 N6 C15 167.9(5) . .
O4 Co2 N6 C15 -17.2(5) 2 .
O5 Co2 N6 C15 85.3(6) . .
O1 Co2 N6 N7 84(8) . .
N3 Co2 N6 N7 175.0(4) . .
N4 Co2 N6 N7 -108.5(5) . .
N2 Co2 N6 N7 74.0(3) . .
O3 Co2 N6 N7 -15.1(3) . .
O4 Co2 N6 N7 159.8(4) 2 .
O5 Co2 N6 N7 -97.7(4) . .
C15 N6 N7 C13 -0.1(5) . .
Co2 N6 N7 C13 -177.8(3) . .
N6 N7 C13 C14 -0.6(6) . .
N7 C13 C14 C15 0.9(7) . .
N7 N6 C15 C14 0.6(6) . .
Co2 N6 C15 C14 178.0(4) . .
C13 C14 C15 N6 -1.0(7) . .
O1 Co1 N5 C11 15E1(10) . .
O2 Co1 N5 C11 -151.7(2) 2 .
O2 Co1 N5 C11 28.3(2) . .
N1 Co1 N5 C11 -62.3(2) . .
N1 Co1 N5 C11 117.7(2) 2 .
O1 Co1 N5 N11 -3E1(10) . 2
O2 Co1 N5 N11 28.3(2) 2 2
O2 Co1 N5 N11 -151.7(2) . 2
N1 Co1 N5 N11 117.7(2) . 2
N1 Co1 N5 N11 -62.3(2) 2 2
O1 Co1 N5 C11 -3E1(10) . 2
O2 Co1 N5 C11 28.3(2) 2 2
O2 Co1 N5 C11 -151.7(2) . 2
N1 Co1 N5 C11 117.7(2) . 2
N1 Co1 N5 C11 -62.3(2) 2 2
N11 N5 C11 C12 -0.2(3) 2 .
C11 N5 C11 C12 -0.2(3) 2 .
Co1 N5 C11 C12 179.8(3) . .
C12 C12 C11 N5 0.4(7) 2 .
